data_7019645
loop_
_publ_author_name
'Seliverstov, Andrey N.'
'Suleimanov, Evgeny V.'
'Chuprunov, Evgeny V.'
'Somov, Nikolay V.'
'Zhuchkova, Elena M.'
'Lelet, Maxim I.'
'Rozov, Konstantin B.'
'Depmeier, Wulf'
'Krivovichev, Sergey V.'
'Alekseev, Evgeny V.'

_publ_section_title
;
 Polytypism and oxo-tungstate polyhedra polymerization in novel complex
 uranyl tungstates.
;
_journal_issue 28
_journal_name_full 'Dalton transactions (Cambridge, England : 2003)'
_journal_page_first 8512
_journal_page_last 8514
_journal_paper_doi 10.1039/c2dt31000g
_journal_volume 41
_journal_year 2012
_chemical_formula_sum 'O39 Rb6 U7 W5'
_chemical_formula_weight 3722.28
_chemical_name_common 'Rubidium uranyl tungstate'
_chemical_name_systematic
;
?
;
_space_group_IT_number 4
_symmetry_cell_setting monoclinic
_symmetry_space_group_name_Hall 'P 2yb'
_symmetry_space_group_name_H-M 'P 1 21 1'
_atom_sites_solution_hydrogens none
_atom_sites_solution_primary direct
_atom_sites_solution_secondary difmap
_audit_creation_method SHELXL-97
_cell_angle_alpha 90.00
_cell_angle_beta 103.6755(16)
_cell_angle_gamma 90.00
_cell_formula_units_Z 2
_cell_length_a 7.04192(13)
_cell_length_b 26.8465(3)
_cell_length_c 10.66563(15)
_cell_measurement_reflns_used 26586
_cell_measurement_temperature 293(2)
_cell_measurement_theta_max 26.37
_cell_measurement_theta_min 3.25
_cell_volume 1959.18(5)
_computing_cell_refinement
;
CrysAlisPro, Agilent Technologies,
Version 1.171.35.11 (release 16-05-2011 CrysAlis171 .NET)
;
_computing_data_collection
;
CrysAlisPro, Agilent Technologies,
Version 1.171.35.11 (release 16-05-2011 CrysAlis171 .NET)
;
_computing_data_reduction
;
CrysAlisPro, Agilent Technologies,
Version 1.171.35.11 (release 16-05-2011 CrysAlis171 .NET)
;
_computing_molecular_graphics 'Crystal Maker'
_computing_publication_material WinWord''CorelDraw
_computing_structure_refinement 'SHELXL-97 (Sheldrick, 1997)'
_diffrn_ambient_temperature 293(2)
_diffrn_measured_fraction_theta_full 0.997
_diffrn_measured_fraction_theta_max 0.997
_diffrn_measurement_device_type 'XCallibur III'
_diffrn_radiation_monochromator graphite
_diffrn_radiation_source 'fine-focus sealed tube'
_diffrn_radiation_type MoK\a
_diffrn_radiation_wavelength 0.71073
_diffrn_reflns_av_R_equivalents 0.0738
_diffrn_reflns_av_sigmaI/netI 0.0762
_diffrn_reflns_limit_h_max 8
_diffrn_reflns_limit_h_min -8
_diffrn_reflns_limit_k_max 33
_diffrn_reflns_limit_k_min -33
_diffrn_reflns_limit_l_max 13
_diffrn_reflns_limit_l_min -13
_diffrn_reflns_number 26586
_diffrn_reflns_theta_full 26.37
_diffrn_reflns_theta_max 26.37
_diffrn_reflns_theta_min 3.25
_exptl_absorpt_coefficient_mu 50.936
_exptl_absorpt_correction_T_max 0.6299
_exptl_absorpt_correction_T_min 0.0231
_exptl_absorpt_correction_type numerical
_exptl_absorpt_process_details sadabs
_exptl_crystal_colour yellow
_exptl_crystal_density_diffrn 6.310
_exptl_crystal_density_method 'not measured'
_exptl_crystal_description plate
_exptl_crystal_F_000 3096
_exptl_crystal_size_max 0.3
_exptl_crystal_size_mid 0.1
_exptl_crystal_size_min 0.01
_refine_diff_density_max 6.349
_refine_diff_density_min -2.570
_refine_diff_density_rms 0.527
_refine_ls_abs_structure_details 'Flack H D (1983), Acta Cryst. A39, 876-881'
_refine_ls_abs_structure_Flack 0.0(1)
_refine_ls_extinction_coef 0.000137(13)
_refine_ls_extinction_expression Fc^*^=kFc[1+0.001xFc^2^\l^3^/sin(2\q)]^-1/4^
_refine_ls_extinction_method SHELXL
_refine_ls_goodness_of_fit_ref 1.075
_refine_ls_hydrogen_treatment none
_refine_ls_matrix_type full
_refine_ls_number_parameters 320
_refine_ls_number_reflns 7983
_refine_ls_number_restraints 1
_refine_ls_restrained_S_all 1.075
_refine_ls_R_factor_all 0.0594
_refine_ls_R_factor_gt 0.0481
_refine_ls_shift/su_max 0.013
_refine_ls_shift/su_mean 0.001
_refine_ls_structure_factor_coef Fsqd
_refine_ls_weighting_details 'calc w=1/[\s^2^(Fo^2^)+(0.0251P)^2^+115.9816P] where P=(Fo^2^+2Fc^2^)/3'
_refine_ls_weighting_scheme calc
_refine_ls_wR_factor_gt 0.0992
_refine_ls_wR_factor_ref 0.1018
_reflns_number_gt 6832
_reflns_number_total 7983
_reflns_threshold_expression >2sigma(I)
_cod_data_source_file c2dt31000g.txt
_cod_data_source_block rbuw_10_12
_cod_original_sg_symbol_H-M P21
_cod_database_code 7019645

loop_
_symmetry_equiv_pos_as_xyz
'x, y, z'
'-x, y+1/2, -z'

loop_
_atom_site_label
_atom_site_type_symbol
_atom_site_fract_x
_atom_site_fract_y
_atom_site_fract_z
_atom_site_U_iso_or_equiv
_atom_site_adp_type
_atom_site_occupancy
_atom_site_symmetry_multiplicity
_atom_site_calc_flag
U1 U 0.16222(14) 0.40371(3) 0.93907(8) 0.0109(2) Uani 1 1 d
U2 U 0.03265(14) 0.33832(3) 1.54157(8) 0.0104(2) Uani 1 1 d
U3 U 0.10228(15) 0.55947(3) 1.77793(8) 0.0133(2) Uani 1 1 d
U4 U 0.10424(15) 0.42347(3) 1.28199(8) 0.0126(2) Uani 1 1 d
U5 U 0.15156(15) 0.57808(3) 1.43518(8) 0.0115(2) Uani 1 1 d
U6 U 0.02869(15) 0.64580(3) 2.03392(8) 0.0131(2) Uani 1 1 d
U7 U -0.04260(15) 0.18867(3) 1.34437(8) 0.0180(2) Uani 1 1 d
W1 W 0.23356(16) 0.53187(3) 1.15303(9) 0.0114(2) Uani 1 1 d
W2 W 0.24294(15) 0.45067(3) 0.65819(9) 0.0104(2) Uani 1 1 d
W3 W -0.15040(15) 0.22786(3) 1.63078(9) 0.0129(2) Uani 1 1 d
W4 W -0.15501(17) 0.75900(4) 2.10887(9) 0.0157(2) Uani 1 1 d
W5 W -0.07883(16) 0.31032(3) 1.14394(9) 0.0145(2) Uani 1 1 d
Rb1 Rb 0.6767(5) 0.49564(12) 0.9608(3) 0.0330(8) Uani 1 1 d
Rb2 Rb 0.6679(5) 0.48048(13) 1.4545(3) 0.0357(8) Uani 1 1 d
Rb3 Rb -0.4206(5) 0.32823(12) 0.8010(3) 0.0346(8) Uani 1 1 d
Rb4 Rb -0.4046(5) 0.64690(11) 1.2822(3) 0.0343(8) Uani 1 1 d
Rb5 Rb -0.5344(5) 0.29464(12) 1.3328(3) 0.0421(8) Uani 1 1 d
Rb6 Rb 0.4043(6) 0.13237(16) 1.2541(4) 0.0689(12) Uani 1 1 d
O1 O 0.203(2) 0.5059(6) 1.3160(14) 0.009(3) Uiso 1 1 d
O2 O -0.093(3) 0.5708(8) 1.3784(19) 0.034(5) Uiso 1 1 d
O3 O -0.102(3) 0.4066(7) 0.8747(17) 0.020(4) Uiso 1 1 d
O4 O 0.189(2) 0.5964(6) 1.2251(14) 0.010(3) Uiso 1 1 d
O5 O 0.218(3) 0.4741(6) 0.8153(15) 0.013(4) Uiso 1 1 d
O6 O -0.154(3) 0.5389(7) 1.7386(17) 0.021(4) Uiso 1 1 d
O7 O 0.417(3) 0.4104(6) 0.9948(16) 0.019(4) Uiso 1 1 d
O8 O 0.139(3) 0.4686(6) 1.0895(15) 0.015(4) Uiso 1 1 d
O9 O 0.175(2) 0.3880(6) 0.7200(15) 0.009(4) Uiso 1 1 d
O10 O 0.358(3) 0.5734(7) 1.8306(18) 0.025(4) Uiso 1 1 d
O11 O -0.201(3) 0.3598(7) 1.5315(17) 0.021(4) Uiso 1 1 d
O12 O 0.012(2) 0.3467(6) 1.3294(15) 0.014(4) Uiso 1 1 d
O13 O 0.410(3) 0.5869(7) 1.4871(17) 0.022(4) Uiso 1 1 d
O14 O -0.145(3) 0.4467(7) 1.2340(17) 0.021(4) Uiso 1 1 d
O15 O -0.215(3) 0.6197(6) 2.0379(16) 0.014(4) Uiso 1 1 d
O16 O -0.014(3) 0.6370(7) 1.8201(17) 0.018(4) Uiso 1 1 d
O17 O 0.152(3) 0.5125(6) 0.5934(15) 0.012(4) Uiso 1 1 d
O18 O 0.358(3) 0.4073(8) 1.328(2) 0.030(5) Uiso 1 1 d
O19 O 0.090(3) 0.5590(7) 0.9967(17) 0.024(4) Uiso 1 1 d
O20 O 0.276(3) 0.6660(6) 2.0444(16) 0.016(4) Uiso 1 1 d
O21 O 0.263(3) 0.3156(8) 1.5456(19) 0.033(5) Uiso 1 1 d
O22 O 0.487(3) 0.4493(6) 0.6718(16) 0.017(4) Uiso 1 1 d
O23 O 0.024(3) 0.2561(7) 1.2338(17) 0.026(4) Uiso 1 1 d
O24 O 0.118(2) 0.4225(6) 0.4986(14) 0.006(3) Uiso 1 1 d
O25 O 0.471(3) 0.5329(7) 1.1552(18) 0.026(5) Uiso 1 1 d
O26 O 0.114(3) 0.6086(7) 1.6199(16) 0.022(4) Uiso 1 1 d
O27 O -0.028(2) 0.2870(6) 1.7164(14) 0.013(3) Uiso 1 1 d
O28 O 0.060(2) 0.3687(5) 1.1144(13) 0.005(3) Uiso 1 1 d
O29 O -0.030(3) 0.2022(7) 1.8073(17) 0.028(5) Uiso 1 1 d
O30 O -0.097(3) 0.2552(6) 1.4845(15) 0.019(4) Uiso 1 1 d
O31 O -0.297(3) 0.1984(6) 1.2789(16) 0.024(4) Uiso 1 1 d
O32 O -0.243(3) 0.8215(7) 2.0576(17) 0.026(4) Uiso 1 1 d
O33 O -0.324(3) 0.7398(7) 2.1797(19) 0.035(5) Uiso 1 1 d
O34 O -0.110(2) 0.1666(6) 1.5713(14) 0.014(3) Uiso 1 1 d
O35 O 0.205(3) 0.1835(7) 1.4278(17) 0.026(4) Uiso 1 1 d
O36 O -0.185(3) 0.7171(6) 1.9701(16) 0.021(4) Uiso 1 1 d
O37 O -0.323(3) 0.3156(8) 1.138(2) 0.041(5) Uiso 1 1 d
O38 O -0.100(3) 0.2863(7) 0.9825(16) 0.023(4) Uiso 1 1 d
O39 O -0.397(3) 0.2350(7) 1.6199(18) 0.030(5) Uiso 1 1 d

loop_
_atom_site_aniso_label
_atom_site_aniso_U_11
_atom_site_aniso_U_22
_atom_site_aniso_U_33
_atom_site_aniso_U_23
_atom_site_aniso_U_13
_atom_site_aniso_U_12
U1 0.0181(5) 0.0086(4) 0.0065(4) 0.0008(3) 0.0036(3) -0.0003(4)
U2 0.0198(5) 0.0049(4) 0.0075(4) 0.0006(3) 0.0050(3) -0.0027(4)
U3 0.0281(5) 0.0068(4) 0.0059(4) 0.0000(3) 0.0062(4) 0.0008(4)
U4 0.0233(5) 0.0077(4) 0.0074(4) 0.0005(3) 0.0048(4) -0.0011(4)
U5 0.0213(5) 0.0062(4) 0.0074(4) -0.0002(3) 0.0044(4) 0.0011(4)
U6 0.0235(5) 0.0102(5) 0.0064(4) 0.0005(3) 0.0052(4) 0.0001(4)
U7 0.0360(6) 0.0080(4) 0.0104(4) -0.0012(3) 0.0065(4) -0.0027(4)
W1 0.0228(6) 0.0073(4) 0.0055(4) 0.0005(3) 0.0059(4) 0.0008(4)
W2 0.0181(5) 0.0060(4) 0.0081(4) -0.0002(3) 0.0048(4) -0.0004(4)
W3 0.0196(5) 0.0090(4) 0.0109(4) 0.0011(3) 0.0052(4) -0.0019(4)
W4 0.0285(6) 0.0073(5) 0.0118(4) -0.0011(4) 0.0058(4) 0.0020(4)
W5 0.0253(5) 0.0076(4) 0.0113(4) -0.0001(3) 0.0058(4) -0.0025(4)
Rb1 0.0259(16) 0.0348(16) 0.0392(16) 0.0011(13) 0.0098(13) 0.0029(13)
Rb2 0.0285(17) 0.0435(18) 0.0392(16) 0.0045(14) 0.0162(13) -0.0021(14)
Rb3 0.0224(15) 0.0399(17) 0.0375(16) -0.0076(12) -0.0012(13) 0.0063(13)
Rb4 0.0280(16) 0.0216(14) 0.0526(18) 0.0111(13) 0.0081(14) 0.0005(12)
Rb5 0.0352(17) 0.0478(18) 0.0459(17) -0.0014(14) 0.0147(13) 0.0089(14)
Rb6 0.047(2) 0.070(3) 0.089(3) -0.029(2) 0.016(2) -0.0008(19)

loop_
_atom_type_symbol
_atom_type_description
_atom_type_scat_dispersion_real
_atom_type_scat_dispersion_imag
_atom_type_scat_source
O O 0.0106 0.0060 'International Tables Vol C Tables 4.2.6.8 and 6.1.1.4'
Rb Rb -0.9393 2.9676 'International Tables Vol C Tables 4.2.6.8 and 6.1.1.4'
U U -9.6767 9.6646 'International Tables Vol C Tables 4.2.6.8 and 6.1.1.4'
W W -0.8490 6.8722 'International Tables Vol C Tables 4.2.6.8 and 6.1.1.4'

loop_
_geom_angle_atom_site_label_1
_geom_angle_atom_site_label_2
_geom_angle_atom_site_label_3
_geom_angle
_geom_angle_site_symmetry_1
_geom_angle_site_symmetry_3
O7 U1 O3 171.4(8) . .
O7 U1 O32 82.1(7) . 2_548
O3 U1 O32 106.0(7) . 2_548
O7 U1 O28 104.6(7) . .
O3 U1 O28 80.8(7) . .
O32 U1 O28 73.9(6) 2_548 .
O7 U1 O5 79.5(7) . .
O3 U1 O5 92.6(7) . .
O32 U1 O5 134.6(6) 2_548 .
O28 U1 O5 151.2(5) . .
O7 U1 O9 94.3(7) . .
O3 U1 O9 85.0(7) . .
O32 U1 O9 77.1(6) 2_548 .
O28 U1 O9 142.6(5) . .
O5 U1 O9 63.4(5) . .
O7 U1 O8 85.7(7) . .
O3 U1 O8 89.8(7) . .
O32 U1 O8 138.5(6) 2_548 .
O28 U1 O8 71.1(5) . .
O5 U1 O8 80.9(6) . .
O9 U1 O8 143.5(5) . .
O7 U1 W2 83.8(6) . .
O3 U1 W2 91.2(6) . .
O32 U1 W2 106.2(5) 2_548 .
O28 U1 W2 171.5(4) . .
O5 U1 W2 30.8(4) . .
O9 U1 W2 32.7(4) . .
O8 U1 W2 111.7(4) . .
O7 U1 U4 89.6(6) . .
O3 U1 U4 91.4(6) . .
O32 U1 U4 101.7(5) 2_548 .
O28 U1 U4 34.0(3) . .
O5 U1 U4 119.3(4) . .
O9 U1 U4 175.6(4) . .
O8 U1 U4 38.6(4) . .
W2 U1 U4 150.11(3) . .
O7 U1 Rb3 54.2(6) . 1_655
O3 U1 Rb3 129.5(6) . 1_655
O32 U1 Rb3 48.1(5) 2_548 1_655
O28 U1 Rb3 117.8(4) . 1_655
O5 U1 Rb3 88.1(4) . 1_655
O9 U1 Rb3 50.9(4) . 1_655
O8 U1 Rb3 139.7(4) . 1_655
W2 U1 Rb3 65.65(5) . 1_655
U4 U1 Rb3 131.22(5) . 1_655
O7 U1 Rb1 133.5(6) . 1_455
O3 U1 Rb1 40.3(6) . 1_455
O32 U1 Rb1 139.4(5) 2_548 1_455
O28 U1 Rb1 77.7(4) . 1_455
O5 U1 Rb1 79.2(4) . 1_455
O9 U1 Rb1 111.8(4) . 1_455
O8 U1 Rb1 50.4(4) . 1_455
W2 U1 Rb1 97.79(5) . 1_455
U4 U1 Rb1 66.33(5) . 1_455
Rb3 U1 Rb1 162.31(6) 1_655 1_455
O7 U1 Rb1 32.2(6) . .
O3 U1 Rb1 139.3(6) . .
O32 U1 Rb1 110.4(5) 2_548 .
O28 U1 Rb1 126.3(4) . .
O5 U1 Rb1 48.4(4) . .
O9 U1 Rb1 85.9(4) . .
O8 U1 Rb1 74.8(4) . .
W2 U1 Rb1 61.83(5) . .
U4 U1 Rb1 98.45(5) . .
Rb3 U1 Rb1 69.03(6) 1_655 .
Rb1 U1 Rb1 109.72(7) 1_455 .
O21 U2 O11 177.6(9) . .
O21 U2 O12 84.1(8) . .
O11 U2 O12 94.0(7) . .
O21 U2 O9 87.8(8) . 1_556
O11 U2 O9 94.6(7) . 1_556
O12 U2 O9 132.4(6) . 1_556
O21 U2 O24 93.5(8) . 1_556
O11 U2 O24 87.3(7) . 1_556
O12 U2 O24 71.0(5) . 1_556
O9 U2 O24 62.8(5) 1_556 1_556
O21 U2 O27 96.5(8) . .
O11 U2 O27 84.3(7) . .
O12 U2 O27 147.9(6) . .
O9 U2 O27 79.6(5) 1_556 .
O24 U2 O27 140.6(5) 1_556 .
O21 U2 O30 88.7(8) . .
O11 U2 O30 89.6(7) . .
O12 U2 O30 84.8(6) . .
O9 U2 O30 141.9(5) 1_556 .
O24 U2 O30 155.2(5) 1_556 .
O27 U2 O30 63.2(5) . .
O21 U2 W3 95.7(7) . .
O11 U2 W3 83.7(6) . .
O12 U2 W3 115.1(4) . .
O9 U2 W3 112.4(4) 1_556 .
O24 U2 W3 169.5(4) 1_556 .
O27 U2 W3 32.8(4) . .
O30 U2 W3 30.6(4) . .
O21 U2 W2 88.8(7) . 1_556
O11 U2 W2 93.0(6) . 1_556
O12 U2 W2 101.3(4) . 1_556
O9 U2 W2 31.6(4) 1_556 1_556
O24 U2 W2 31.3(3) 1_556 1_556
O27 U2 W2 110.8(4) . 1_556
O30 U2 W2 173.2(4) . 1_556
W3 U2 W2 143.62(3) . 1_556
O21 U2 U4 86.8(7) . .
O11 U2 U4 92.5(6) . .
O12 U2 U4 34.4(4) . .
O9 U2 U4 98.5(4) 1_556 .
O24 U2 U4 36.6(3) 1_556 .
O27 U2 U4 176.1(4) . .
O30 U2 U4 119.1(4) . .
W3 U2 U4 149.13(3) . .
W2 U2 U4 67.02(3) 1_556 .
O21 U2 Rb3 41.2(7) . 1_656
O11 U2 Rb3 141.1(6) . 1_656
O12 U2 Rb3 120.2(4) . 1_656
O9 U2 Rb3 49.4(4) 1_556 1_656
O24 U2 Rb3 87.4(4) 1_556 1_656
O27 U2 Rb3 75.9(4) . 1_656
O30 U2 Rb3 109.8(4) . 1_656
W3 U2 Rb3 96.15(5) . 1_656
W2 U2 Rb3 64.53(5) 1_556 1_656
U4 U2 Rb3 105.48(5) . 1_656
O21 U2 Rb5 132.6(7) . .
O11 U2 Rb5 45.1(6) . .
O12 U2 Rb5 70.7(4) . .
O9 U2 Rb5 138.7(4) 1_556 .
O24 U2 Rb5 113.9(4) 1_556 .
O27 U2 Rb5 86.1(4) . .
O30 U2 Rb5 50.6(4) . .
W3 U2 Rb5 62.75(5) . .
W2 U2 Rb5 134.27(5) 1_556 .
U4 U2 Rb5 93.18(5) . .
Rb3 U2 Rb5 158.71(7) 1_656 .
O10 U3 O6 172.9(8) . .
O10 U3 O26 84.1(8) . .
O6 U3 O26 102.8(7) . .
O10 U3 O16 97.2(8) . .
O6 U3 O16 86.7(7) . .
O26 U3 O16 71.4(7) . .
O10 U3 O19 87.7(8) . 1_556
O6 U3 O19 87.7(7) . 1_556
O26 U3 O19 142.6(7) . 1_556
O16 U3 O19 73.5(6) . 1_556
O10 U3 O5 82.6(7) . 1_556
O6 U3 O5 91.6(7) . 1_556
O26 U3 O5 129.1(6) . 1_556
O16 U3 O5 159.0(6) . 1_556
O19 U3 O5 85.6(6) 1_556 1_556
O10 U3 O17 92.0(7) . 1_556
O6 U3 O17 89.0(7) . 1_556
O26 U3 O17 69.3(6) . 1_556
O16 U3 O17 138.4(6) . 1_556
O19 U3 O17 147.7(6) 1_556 1_556
O5 U3 O17 62.4(5) 1_556 1_556
O10 U3 W2 86.4(6) . 1_556
O6 U3 W2 90.8(6) . 1_556
O26 U3 W2 99.4(5) . 1_556
O16 U3 W2 169.6(4) . 1_556
O19 U3 W2 116.5(5) 1_556 1_556
O5 U3 W2 31.0(4) 1_556 1_556
O17 U3 W2 31.4(4) 1_556 1_556
O10 U3 U7 86.4(6) . 2_558
O6 U3 U7 100.2(6) . 2_558
O26 U3 U7 34.1(5) . 2_558
O16 U3 U7 37.8(4) . 2_558
O19 U3 U7 109.1(5) 1_556 2_558
O5 U3 U7 161.4(4) 1_556 2_558
O17 U3 U7 103.1(4) 1_556 2_558
W2 U3 U7 133.43(3) 1_556 2_558
O10 U3 U6 86.8(6) . .
O6 U3 U6 93.2(6) . .
O26 U3 U6 103.3(5) . .
O16 U3 U6 34.9(4) . .
O19 U3 U6 39.6(5) 1_556 .
O5 U3 U6 124.6(4) 1_556 .
O17 U3 U6 172.6(4) 1_556 .
W2 U3 U6 155.47(3) 1_556 .
U7 U3 U6 69.47(2) 2_558 .
O10 U3 U5 87.7(6) . .
O6 U3 U5 97.4(6) . .
O26 U3 U5 30.2(5) . .
O16 U3 U5 100.7(4) . .
O19 U3 U5 172.1(5) 1_556 .
O5 U3 U5 100.3(4) 1_556 .
O17 U3 U5 39.0(4) 1_556 .
W2 U3 U5 69.64(3) 1_556 .
U7 U3 U5 64.15(2) 2_558 .
U6 U3 U5 133.54(3) . .
O10 U3 Rb6 137.0(6) . 2_558
O6 U3 Rb6 47.3(6) . 2_558
O26 U3 Rb6 80.3(5) . 2_558
O16 U3 Rb6 39.8(5) . 2_558
O19 U3 Rb6 81.2(5) 1_556 2_558
O5 U3 Rb6 136.9(4) 1_556 2_558
O17 U3 Rb6 118.7(4) 1_556 2_558
W2 U3 Rb6 135.53(7) 1_556 2_558
U7 U3 Rb6 59.16(6) 2_558 2_558
U6 U3 Rb6 58.79(7) . 2_558
U5 U3 Rb6 97.82(7) . 2_558
O18 U4 O14 173.9(9) . .
O18 U4 O12 92.2(8) . .
O14 U4 O12 93.8(8) . .
O18 U4 O28 90.1(8) . .
O14 U4 O28 93.2(7) . .
O12 U4 O28 66.0(6) . .
O18 U4 O24 85.3(8) . 1_556
O14 U4 O24 95.5(7) . 1_556
O12 U4 O24 73.1(6) . 1_556
O28 U4 O24 138.6(5) . 1_556
O18 U4 O1 86.9(8) . .
O14 U4 O1 87.1(7) . .
O12 U4 O1 158.1(6) . .
O28 U4 O1 135.9(5) . .
O24 U4 O1 85.0(5) 1_556 .
O18 U4 O8 93.3(8) . .
O14 U4 O8 82.9(7) . .
O12 U4 O8 137.1(6) . .
O28 U4 O8 71.6(5) . .
O24 U4 O8 149.7(5) 1_556 .
O1 U4 O8 64.7(5) . .
O18 U4 W1 88.4(7) . .
O14 U4 W1 85.8(6) . .
O12 U4 W1 169.4(4) . .
O28 U4 W1 103.5(4) . .
O24 U4 W1 117.5(4) 1_556 .
O1 U4 W1 32.5(4) . .
O8 U4 W1 32.3(4) . .
O18 U4 W5 98.6(7) . .
O14 U4 W5 86.8(6) . .
O12 U4 W5 36.9(4) . .
O28 U4 W5 30.5(4) . .
O24 U4 W5 109.9(4) 1_556 .
O1 U4 W5 164.4(4) . .
O8 U4 W5 100.2(4) . .
W1 U4 W5 132.53(3) . .
O18 U4 U2 87.1(7) . .
O14 U4 U2 97.4(6) . .
O12 U4 U2 34.2(4) . .
O28 U4 U2 99.8(4) . .
O24 U4 U2 38.9(4) 1_556 .
O1 U4 U2 123.9(4) . .
O8 U4 U2 171.3(4) . .
W1 U4 U2 156.32(3) . .
W5 U4 U2 71.15(3) . .
O18 U4 U1 84.4(7) . .
O14 U4 U1 95.3(6) . .
O12 U4 U1 100.9(4) . .
O28 U4 U1 35.2(4) . .
O24 U4 U1 167.9(4) 1_556 .
O1 U4 U1 100.8(4) . .
O8 U4 U1 37.7(4) . .
W1 U4 U1 68.58(3) . .
W5 U4 U1 65.57(3) . .
U2 U4 U1 133.91(3) . .
O18 U4 Rb2 138.6(7) . 1_455
O14 U4 Rb2 41.0(6) . 1_455
O12 U4 Rb2 87.5(4) . 1_455
O28 U4 Rb2 126.6(4) . 1_455
O24 U4 Rb2 55.0(4) 1_556 1_455
O1 U4 Rb2 78.9(4) . 1_455
O8 U4 Rb2 114.5(4) . 1_455
W1 U4 Rb2 99.01(5) . 1_455
W5 U4 Rb2 105.38(6) . 1_455
U2 U4 Rb2 69.97(5) . 1_455
U1 U4 Rb2 136.25(5) . 1_455
O2 U5 O13 177.0(9) . .
O2 U5 O26 92.0(9) . .
O13 U5 O26 90.2(8) . .
O2 U5 O4 90.9(8) . .
O13 U5 O4 86.2(7) . .
O26 U5 O4 146.2(6) . .
O2 U5 O1 89.1(8) . .
O13 U5 O1 90.1(7) . .
O26 U5 O1 147.2(6) . .
O4 U5 O1 66.5(5) . .
O2 U5 O34 89.7(8) . 2_558
O13 U5 O34 89.2(7) . 2_558
O26 U5 O34 67.5(6) . 2_558
O4 U5 O34 78.9(5) . 2_558
O1 U5 O34 145.3(5) . 2_558
O2 U5 O17 90.1(8) . 1_556
O13 U5 O17 92.6(7) . 1_556
O26 U5 O17 68.4(6) . 1_556
O4 U5 O17 145.3(6) . 1_556
O1 U5 O17 78.8(5) . 1_556
O34 U5 O17 135.8(6) 2_558 1_556
O2 U5 W1 90.7(7) . .
O13 U5 W1 87.1(6) . .
O26 U5 W1 177.3(5) . .
O4 U5 W1 33.4(4) . .
O1 U5 W1 33.1(4) . .
O34 U5 W1 112.3(4) 2_558 .
O17 U5 W1 111.9(4) 1_556 .
O2 U5 U3 90.7(7) . .
O13 U5 U3 92.2(6) . .
O26 U5 U3 29.5(5) . .
O4 U5 U3 175.5(4) . .
O1 U5 U3 117.8(4) . .
O34 U5 U3 96.9(4) 2_558 .
O17 U5 U3 38.9(4) 1_556 .
W1 U5 U3 150.79(3) . .
O2 U5 U7 88.6(7) . 2_558
O13 U5 U7 92.4(6) . 2_558
O26 U5 U7 27.5(5) . 2_558
O4 U5 U7 119.0(4) . 2_558
O1 U5 U7 174.1(4) . 2_558
O34 U5 U7 40.1(4) 2_558 2_558
O17 U5 U7 95.7(4) 1_556 2_558
W1 U5 U7 152.40(3) . 2_558
U3 U5 U7 56.81(2) . 2_558
O2 U5 Rb6 144.8(7) . 2_658
O13 U5 Rb6 37.3(6) . 2_658
O26 U5 Rb6 53.0(5) . 2_658
O4 U5 Rb6 116.2(4) . 2_658
O1 U5 Rb6 121.2(4) . 2_658
O34 U5 Rb6 75.2(4) 2_558 2_658
O17 U5 Rb6 80.0(4) 1_556 2_658
W1 U5 Rb6 124.35(7) . 2_658
U3 U5 Rb6 60.65(6) . 2_658
U7 U5 Rb6 59.38(6) 2_558 2_658
O2 U5 Rb4 133.3(7) . 1_655
O13 U5 Rb4 43.8(6) . 1_655
O26 U5 Rb4 115.7(5) . 1_655
O4 U5 Rb4 45.1(4) . 1_655
O1 U5 Rb4 86.1(4) . 1_655
O34 U5 Rb4 69.9(4) 2_558 1_655
O17 U5 Rb4 134.0(4) 1_556 1_655
W1 U5 Rb4 62.03(5) . 1_655
U3 U5 Rb4 131.92(5) . 1_655
U7 U5 Rb4 99.43(5) 2_558 1_655
Rb6 U5 Rb4 71.27(8) 2_658 1_655
O20 U6 O15 173.5(7) . .
O20 U6 O16 89.4(7) . .
O15 U6 O16 94.7(7) . .
O20 U6 O29 85.3(8) . 2_559
O15 U6 O29 94.4(7) . 2_559
O16 U6 O29 143.6(7) . 2_559
O20 U6 O19 95.4(7) . 1_556
O15 U6 O19 81.0(7) . 1_556
O16 U6 O19 73.6(6) . 1_556
O29 U6 O19 142.7(6) 2_559 1_556
O20 U6 O36 107.7(7) . .
O15 U6 O36 77.9(7) . .
O16 U6 O36 82.7(6) . .
O29 U6 O36 65.0(6) 2_559 .
O19 U6 O36 146.7(6) 1_556 .
O20 U6 O4 82.3(6) . 1_556
O15 U6 O4 91.3(6) . 1_556
O16 U6 O4 135.1(6) . 1_556
O29 U6 O4 79.7(6) 2_559 1_556
O19 U6 O4 63.5(5) 1_556 1_556
O36 U6 O4 141.8(5) . 1_556
O20 U6 W4 97.4(5) . .
O15 U6 W4 85.9(5) . .
O16 U6 W4 111.1(5) . .
O29 U6 W4 34.9(5) 2_559 .
O19 U6 W4 166.4(5) 1_556 .
O36 U6 W4 30.1(4) . .
O4 U6 W4 113.7(4) 1_556 .
O20 U6 W1 86.1(5) . 1_556
O15 U6 W1 88.1(5) . 1_556
O16 U6 W1 102.8(5) . 1_556
O29 U6 W1 112.6(5) 2_559 1_556
O19 U6 W1 30.8(4) 1_556 1_556
O36 U6 W1 165.4(4) . 1_556
O4 U6 W1 32.9(4) 1_556 1_556
W4 U6 W1 145.92(3) . 1_556
O20 U6 U3 86.2(5) . .
O15 U6 U3 94.1(5) . .
O16 U6 U3 36.2(5) . .
O29 U6 U3 171.4(5) 2_559 .
O19 U6 U3 38.4(4) 1_556 .
O36 U6 U3 118.1(4) . .
O4 U6 U3 99.0(4) 1_556 .
W4 U6 U3 147.28(3) . .
W1 U6 U3 66.60(3) 1_556 .
O20 U6 Rb6 131.1(5) . 2_558
O15 U6 Rb6 54.2(5) . 2_558
O16 U6 Rb6 43.9(5) . 2_558
O29 U6 Rb6 121.9(5) 2_559 2_558
O19 U6 Rb6 85.2(4) 1_556 2_558
O36 U6 Rb6 61.5(4) . 2_558
O4 U6 Rb6 137.6(4) 1_556 2_558
W4 U6 Rb6 89.87(8) . 2_558
W1 U6 Rb6 113.25(7) 1_556 2_558
U3 U6 Rb6 64.58(7) . 2_558
O20 U6 Rb4 37.4(5) . 1_656
O15 U6 Rb4 136.5(5) . 1_656
O16 U6 Rb4 121.0(5) . 1_656
O29 U6 Rb4 72.0(5) 2_559 1_656
O19 U6 Rb4 86.0(4) 1_556 1_656
O36 U6 Rb4 126.7(4) . 1_656
O4 U6 Rb4 46.3(4) 1_556 1_656
W4 U6 Rb4 101.38(5) . 1_656
W1 U6 Rb4 62.05(5) 1_556 1_656
U3 U6 Rb4 100.93(5) . 1_656
Rb6 U6 Rb4 164.49(9) 2_558 1_656
O35 U7 O31 172.2(8) . .
O35 U7 O26 94.1(8) . 2_548
O31 U7 O26 87.9(7) . 2_548
O35 U7 O23 91.3(8) . .
O31 U7 O23 89.6(7) . .
O26 U7 O23 158.1(6) 2_548 .
O35 U7 O16 90.6(7) . 2_548
O31 U7 O16 97.2(7) . 2_548
O26 U7 O16 69.3(6) 2_548 2_548
O23 U7 O16 89.5(6) . 2_548
O35 U7 O30 91.7(7) . .
O31 U7 O30 80.9(7) . .
O26 U7 O30 121.6(6) 2_548 .
O23 U7 O30 79.3(6) . .
O16 U7 O30 168.6(6) 2_548 .
O35 U7 O34 83.7(7) . .
O31 U7 O34 90.7(7) . .
O26 U7 O34 62.4(6) 2_548 .
O23 U7 O34 139.4(6) . .
O16 U7 O34 130.7(5) 2_548 .
O30 U7 O34 60.7(5) . .
O35 U7 W3 88.6(6) . .
O31 U7 W3 83.8(6) . .
O26 U7 W3 92.1(5) 2_548 .
O23 U7 W3 109.3(5) . .
O16 U7 W3 161.2(4) 2_548 .
O30 U7 W3 30.0(4) . .
O34 U7 W3 30.7(3) . .
O35 U7 U3 96.9(6) . 2_548
O31 U7 U3 88.8(6) . 2_548
O26 U7 U3 32.4(4) 2_548 2_548
O23 U7 U3 125.8(5) . 2_548
O16 U7 U3 37.3(4) 2_548 2_548
O30 U7 U3 152.9(4) . 2_548
O34 U7 U3 94.8(3) . 2_548
W3 U7 U3 124.30(3) . 2_548
O35 U7 Rb6 47.2(6) . .
O31 U7 Rb6 140.5(6) . .
O26 U7 Rb6 83.9(5) 2_548 .
O23 U7 Rb6 84.3(5) . .
O16 U7 Rb6 44.0(4) 2_548 .
O30 U7 Rb6 135.3(4) . .
O34 U7 Rb6 118.6(4) . .
W3 U7 Rb6 134.87(7) . .
U3 U7 Rb6 64.57(7) 2_548 .
O35 U7 U5 87.1(6) . 2_548
O31 U7 U5 91.4(6) . 2_548
O26 U7 U5 26.9(4) 2_548 2_548
O23 U7 U5 175.0(5) . 2_548
O16 U7 U5 95.2(4) 2_548 2_548
O30 U7 U5 96.0(4) . 2_548
O34 U7 U5 35.8(3) . 2_548
W3 U7 U5 66.03(3) . 2_548
U3 U7 U5 59.04(2) 2_548 2_548
Rb6 U7 U5 98.02(8) . 2_548
O35 U7 Rb6 149.8(6) . 1_455
O31 U7 Rb6 31.3(6) . 1_455
O26 U7 Rb6 56.6(5) 2_548 1_455
O23 U7 Rb6 118.5(5) . 1_455
O16 U7 Rb6 85.7(5) 2_548 1_455
O30 U7 Rb6 97.9(4) . 1_455
O34 U7 Rb6 76.4(4) . 1_455
W3 U7 Rb6 85.69(7) . 1_455
U3 U7 Rb6 62.98(6) 2_548 1_455
Rb6 U7 Rb6 126.36(11) . 1_455
U5 U7 Rb6 63.58(7) 2_548 1_455
O25 W1 O19 109.5(9) . .
O25 W1 O8 106.6(9) . .
O19 W1 O8 87.8(7) . .
O25 W1 O1 108.7(8) . .
O19 W1 O1 141.8(8) . .
O8 W1 O1 83.9(7) . .
O25 W1 O4 103.6(8) . .
O19 W1 O4 84.4(7) . .
O8 W1 O4 149.7(7) . .
O1 W1 O4 84.4(7) . .
O25 W1 U5 111.0(7) . .
O19 W1 U5 118.1(6) . .
O8 W1 U5 121.5(5) . .
O1 W1 U5 42.5(5) . .
O4 W1 U5 41.9(5) . .
O25 W1 U4 111.6(7) . .
O19 W1 U4 123.1(6) . .
O8 W1 U4 43.8(5) . .
O1 W1 U4 40.2(5) . .
O4 W1 U4 120.8(5) . .
U5 W1 U4 80.75(3) . .
O25 W1 U6 108.5(7) . 1_554
O19 W1 U6 41.3(6) . 1_554
O8 W1 U6 125.3(5) . 1_554
O1 W1 U6 121.2(5) . 1_554
O4 W1 U6 43.4(4) . 1_554
U5 W1 U6 82.04(3) . 1_554
U4 W1 U6 139.71(4) . 1_554
O25 W1 Rb4 55.4(7) . 1_655
O19 W1 Rb4 99.8(6) . 1_655
O8 W1 Rb4 161.9(6) . 1_655
O1 W1 Rb4 99.5(5) . 1_655
O4 W1 Rb4 48.2(5) . 1_655
U5 W1 Rb4 69.32(6) . 1_655
U4 W1 Rb4 135.91(5) . 1_655
U6 W1 Rb4 68.09(5) 1_554 1_655
O25 W1 Rb1 148.3(7) . 1_455
O19 W1 Rb1 52.9(6) . 1_455
O8 W1 Rb1 52.6(5) . 1_455
O1 W1 Rb1 93.8(5) . 1_455
O4 W1 Rb1 100.6(5) . 1_455
U5 W1 Rb1 100.70(6) . 1_455
U4 W1 Rb1 71.67(5) . 1_455
U6 W1 Rb1 76.18(5) 1_554 1_455
Rb4 W1 Rb1 143.79(7) 1_655 1_455
O25 W1 Rb2 55.8(7) . .
O19 W1 Rb2 165.2(6) . .
O8 W1 Rb2 96.4(5) . .
O1 W1 Rb2 53.0(5) . .
O4 W1 Rb2 98.6(4) . .
U5 W1 Rb2 71.57(5) . .
U4 W1 Rb2 67.75(5) . .
U6 W1 Rb2 138.14(6) 1_554 .
Rb4 W1 Rb2 72.36(7) 1_655 .
Rb1 W1 Rb2 139.39(7) 1_455 .
O25 W1 Rb1 32.7(7) . .
O19 W1 Rb1 87.9(6) . .
O8 W1 Rb1 81.7(6) . .
O1 W1 Rb1 127.3(5) . .
O4 W1 Rb1 127.0(5) . .
U5 W1 Rb1 143.61(5) . .
U4 W1 Rb1 107.16(5) . .
U6 W1 Rb1 108.28(5) 1_554 .
Rb4 W1 Rb1 82.12(7) 1_655 .
Rb1 W1 Rb1 115.58(8) 1_455 .
Rb2 W1 Rb1 78.74(7) . .
O22 W2 O5 104.1(8) . .
O22 W2 O17 107.8(8) . .
O5 W2 O17 86.3(7) . .
O22 W2 O24 108.5(8) . .
O5 W2 O24 147.1(7) . .
O17 W2 O24 88.7(7) . .
O22 W2 O9 106.4(8) . .
O5 W2 O9 84.4(7) . .
O17 W2 O9 145.8(8) . .
O24 W2 O9 81.8(7) . .
O22 W2 U1 107.0(6) . .
O5 W2 U1 41.9(5) . .
O17 W2 U1 122.9(5) . .
O24 W2 U1 120.4(5) . .
O9 W2 U1 42.7(5) . .
O22 W2 U3 111.4(6) . 1_554
O5 W2 U3 43.1(5) . 1_554
O17 W2 U3 43.2(5) . 1_554
O24 W2 U3 124.5(5) . 1_554
O9 W2 U3 120.4(5) . 1_554
U1 W2 U3 82.25(3) . 1_554
O22 W2 U2 110.6(6) . 1_554
O5 W2 U2 120.1(5) . 1_554
O17 W2 U2 124.5(5) . 1_554
O24 W2 U2 41.8(5) . 1_554
O9 W2 U2 40.1(5) . 1_554
U1 W2 U2 81.25(3) . 1_554
U3 W2 U2 137.76(4) 1_554 1_554
O22 W2 Rb1 51.8(6) . .
O5 W2 Rb1 52.4(6) . .
O17 W2 Rb1 99.1(5) . .
O24 W2 Rb1 160.1(5) . .
O9 W2 Rb1 100.9(5) . .
U1 W2 Rb1 70.33(5) . .
U3 W2 Rb1 71.35(5) 1_554 .
U2 W2 Rb1 136.17(5) 1_554 .
O22 W2 Rb3 57.8(6) . 1_655
O5 W2 Rb3 96.1(5) . 1_655
O17 W2 Rb3 165.6(6) . 1_655
O24 W2 Rb3 96.8(5) . 1_655
O9 W2 Rb3 48.5(5) . 1_655
U1 W2 Rb3 65.34(5) . 1_655
U3 W2 Rb3 137.11(5) 1_554 1_655
U2 W2 Rb3 66.29(5) 1_554 1_655
Rb1 W2 Rb3 71.67(6) . 1_655
O22 W2 Rb2 37.7(6) . 1_554
O5 W2 Rb2 130.1(6) . 1_554
O17 W2 Rb2 81.9(6) . 1_554
O24 W2 Rb2 81.1(5) . 1_554
O9 W2 Rb2 128.1(5) . 1_554
U1 W2 Rb2 144.64(6) . 1_554
U3 W2 Rb2 109.69(6) 1_554 1_554
U2 W2 Rb2 106.19(5) 1_554 1_554
Rb1 W2 Rb2 81.93(7) . 1_554
Rb3 W2 Rb2 85.70(7) 1_655 1_554
O22 W2 Rb2 152.4(6) . 1_454
O5 W2 Rb2 96.8(5) . 1_454
O17 W2 Rb2 55.3(5) . 1_454
O24 W2 Rb2 54.6(5) . 1_454
O9 W2 Rb2 93.4(5) . 1_454
U1 W2 Rb2 100.60(5) . 1_454
U3 W2 Rb2 72.65(5) 1_554 1_454
U2 W2 Rb2 72.62(5) 1_554 1_454
Rb1 W2 Rb2 143.73(7) . 1_454
Rb3 W2 Rb2 137.96(7) 1_655 1_454
Rb2 W2 Rb2 114.67(8) 1_554 1_454
O39 W3 O34 108.5(8) . .
O39 W3 O30 107.5(8) . .
O34 W3 O30 89.1(7) . .
O39 W3 O27 105.8(8) . .
O34 W3 O27 145.3(7) . .
O30 W3 O27 85.1(7) . .
O39 W3 O29 107.3(9) . .
O34 W3 O29 87.2(7) . .
O30 W3 O29 144.3(8) . .
O27 W3 O29 78.2(7) . .
O39 W3 W4 119.3(6) . 2_549
O34 W3 W4 114.4(5) . 2_549
O30 W3 W4 113.7(5) . 2_549
O27 W3 W4 40.5(4) . 2_549
O29 W3 W4 38.9(6) . 2_549
O39 W3 U2 108.8(6) . .
O34 W3 U2 125.7(5) . .
O30 W3 U2 42.3(5) . .
O27 W3 U2 43.1(5) . .
O29 W3 U2 117.0(6) . .
W4 W3 U2 78.26(3) 2_549 .
O39 W3 U7 113.6(6) . .
O34 W3 U7 48.1(5) . .
O30 W3 U7 41.1(5) . .
O27 W3 U7 119.8(5) . .
O29 W3 U7 126.4(6) . .
W4 W3 U7 126.88(4) 2_549 .
U2 W3 U7 81.07(3) . .
O39 W3 Rb3 51.1(6) . 1_556
O34 W3 Rb3 155.3(5) . 1_556
O30 W3 Rb3 109.4(5) . 1_556
O27 W3 Rb3 55.7(5) . 1_556
O29 W3 Rb3 86.8(6) . 1_556
W4 W3 Rb3 73.88(5) 2_549 1_556
U2 W3 Rb3 78.12(5) . 1_556
U7 W3 Rb3 146.40(5) . 1_556
O39 W3 Rb5 54.9(6) . .
O34 W3 Rb5 104.9(5) . .
O30 W3 Rb5 52.6(5) . .
O27 W3 Rb5 98.5(5) . .
O29 W3 Rb5 160.7(6) . .
W4 W3 Rb5 138.57(6) 2_549 .
U2 W3 Rb5 68.23(5) . .
U7 W3 Rb5 71.95(5) . .
Rb3 W3 Rb5 75.93(6) 1_556 .
O39 W3 Rb4 42.4(6) . 2_448
O34 W3 Rb4 77.9(5) . 2_448
O30 W3 Rb4 136.3(5) . 2_448
O27 W3 Rb4 127.6(5) . 2_448
O29 W3 Rb4 77.2(6) . 2_448
W4 W3 Rb4 109.62(5) 2_549 2_448
U2 W3 Rb4 150.79(6) . 2_448
U7 W3 Rb4 112.07(5) . 2_448
Rb3 W3 Rb4 77.40(7) 1_556 2_448
Rb5 W3 Rb4 90.46(7) . 2_448
O33 W4 O32 101.3(10) . .
O33 W4 O36 102.9(9) . .
O32 W4 O36 110.9(8) . .
O33 W4 O29 91.3(9) . 2_559
O32 W4 O29 160.2(8) . 2_559
O36 W4 O29 80.6(7) . 2_559
O33 W4 O27 93.5(8) . 2_559
O32 W4 O27 91.7(7) . 2_559
O36 W4 O27 148.4(7) . 2_559
O29 W4 O27 72.1(6) 2_559 2_559
O33 W4 O38 177.0(8) . 2_558
O32 W4 O38 80.1(8) . 2_558
O36 W4 O38 79.0(7) . 2_558
O29 W4 O38 86.7(7) 2_559 2_558
O27 W4 O38 83.7(6) 2_559 2_558
O33 W4 W3 86.0(7) . 2_559
O32 W4 W3 127.7(6) . 2_559
O36 W4 W3 117.8(5) . 2_559
O29 W4 W3 37.3(5) 2_559 2_559
O27 W4 W3 36.0(4) 2_559 2_559
O38 W4 W3 91.1(4) 2_558 2_559
O33 W4 U6 100.5(7) . .
O32 W4 U6 148.6(6) . .
O36 W4 U6 41.7(5) . .
O29 W4 U6 38.9(5) 2_559 .
O27 W4 U6 109.2(4) 2_559 .
O38 W4 U6 79.3(4) 2_558 .
W3 W4 U6 76.12(3) 2_559 .
O33 W4 Rb3 48.8(7) . 2_458
O32 W4 Rb3 53.1(6) . 2_458
O36 W4 Rb3 123.7(6) . 2_458
O29 W4 Rb3 134.4(6) 2_559 2_458
O27 W4 Rb3 87.4(4) 2_559 2_458
O38 W4 Rb3 132.1(4) 2_558 2_458
W3 W4 Rb3 108.29(5) 2_559 2_458
U6 W4 Rb3 146.98(6) . 2_458
O33 W4 Rb4 29.8(7) . 1_556
O32 W4 Rb4 130.7(6) . 1_556
O36 W4 Rb4 86.3(6) . 1_556
O29 W4 Rb4 64.0(6) 2_559 1_556
O27 W4 Rb4 95.6(4) 2_559 1_556
O38 W4 Rb4 149.1(4) 2_558 1_556
W3 W4 Rb4 72.00(5) 2_559 1_556
U6 W4 Rb4 71.73(5) . 1_556
Rb3 W4 Rb4 78.56(7) 2_458 1_556
O37 W5 O23 111.3(10) . .
O37 W5 O38 98.0(9) . .
O23 W5 O38 98.6(8) . .
O37 W5 O28 118.2(8) . .
O23 W5 O28 126.4(7) . .
O38 W5 O28 93.8(7) . .
O37 W5 O12 94.2(8) . .
O23 W5 O12 83.3(7) . .
O38 W5 O12 166.0(8) . .
O28 W5 O12 74.2(6) . .
O37 W5 U4 102.2(7) . .
O23 W5 U4 114.7(6) . .
O38 W5 U4 130.6(6) . .
O28 W5 U4 37.2(4) . .
O12 W5 U4 38.8(4) . .
O37 W5 Rb3 64.1(7) . .
O23 W5 Rb3 132.9(6) . .
O38 W5 Rb3 42.2(6) . .
O28 W5 Rb3 88.3(4) . .
O12 W5 Rb3 141.7(4) . .
U4 W5 Rb3 111.89(5) . .
O37 W5 Rb5 151.9(7) . 1_655
O23 W5 Rb5 54.2(6) . 1_655
O38 W5 Rb5 107.5(6) . 1_655
O28 W5 Rb5 72.3(4) . 1_655
O12 W5 Rb5 62.3(5) . 1_655
U4 W5 Rb5 69.91(5) . 1_655
Rb3 W5 Rb5 143.94(7) . 1_655
O37 W5 Rb5 31.8(7) . .
O23 W5 Rb5 85.5(6) . .
O38 W5 Rb5 121.4(6) . .
O28 W5 Rb5 129.8(4) . .
O12 W5 Rb5 72.5(5) . .
U4 W5 Rb5 97.65(5) . .
Rb3 W5 Rb5 95.18(7) . .
Rb5 W5 Rb5 120.67(8) 1_655 .
O25 Rb1 O7 76.2(5) . .
O25 Rb1 O3 145.8(5) . 1_655
O7 Rb1 O3 79.2(5) . 1_655
O25 Rb1 O6 137.9(5) . 1_654
O7 Rb1 O6 136.8(5) . 1_654
O3 Rb1 O6 75.7(5) 1_655 1_654
O25 Rb1 O10 70.7(5) . 1_554
O7 Rb1 O10 99.7(5) . 1_554
O3 Rb1 O10 137.5(5) 1_655 1_554
O6 Rb1 O10 77.2(5) 1_654 1_554
O25 Rb1 O14 69.6(5) . 1_655
O7 Rb1 O14 72.2(5) . 1_655
O3 Rb1 O14 80.5(5) 1_655 1_655
O6 Rb1 O14 135.4(5) 1_654 1_655
O10 Rb1 O14 140.2(5) 1_554 1_655
O25 Rb1 O5 78.6(5) . .
O7 Rb1 O5 50.6(4) . .
O3 Rb1 O5 103.3(5) 1_655 .
O6 Rb1 O5 102.5(4) 1_654 .
O10 Rb1 O5 52.3(5) 1_554 .
O14 Rb1 O5 119.5(5) 1_655 .
O25 Rb1 O22 128.5(5) . .
O7 Rb1 O22 72.7(4) . .
O3 Rb1 O22 63.5(4) 1_655 .
O6 Rb1 O22 64.8(5) 1_654 .
O10 Rb1 O22 75.4(5) 1_554 .
O14 Rb1 O22 133.4(5) 1_655 .
O5 Rb1 O22 50.0(4) . .
O25 Rb1 O8 112.3(5) . 1_655
O7 Rb1 O8 110.6(4) . 1_655
O3 Rb1 O8 55.9(4) 1_655 1_655
O6 Rb1 O8 83.1(5) 1_654 1_655
O10 Rb1 O8 149.5(5) 1_554 1_655
O14 Rb1 O8 52.4(5) 1_655 1_655
O5 Rb1 O8 156.9(4) . 1_655
O22 Rb1 O8 116.5(4) . 1_655
O25 Rb1 O19 107.8(5) . 1_655
O7 Rb1 O19 156.9(5) . 1_655
O3 Rb1 O19 86.6(5) 1_655 1_655
O6 Rb1 O19 54.1(5) 1_654 1_655
O10 Rb1 O19 103.1(5) 1_554 1_655
O14 Rb1 O19 87.7(5) 1_655 1_655
O5 Rb1 O19 152.0(4) . 1_655
O22 Rb1 O19 116.9(5) . 1_655
O8 Rb1 O19 46.5(4) 1_655 1_655
O25 Rb1 O15 68.1(5) . 1_654
O7 Rb1 O15 143.9(5) . 1_654
O3 Rb1 O15 135.3(5) 1_655 1_654
O6 Rb1 O15 73.8(4) 1_654 1_654
O10 Rb1 O15 63.9(5) 1_554 1_654
O14 Rb1 O15 99.4(4) 1_655 1_654
O5 Rb1 O15 114.7(4) . 1_654
O22 Rb1 O15 126.9(4) . 1_654
O8 Rb1 O15 88.4(4) 1_655 1_654
O19 Rb1 O15 48.9(4) 1_655 1_654
O25 Rb1 W2 104.8(4) . .
O7 Rb1 W2 60.4(3) . .
O3 Rb1 W2 82.7(3) 1_655 .
O6 Rb1 W2 81.8(3) 1_654 .
O10 Rb1 W2 61.5(4) 1_554 .
O14 Rb1 W2 131.8(4) 1_655 .
O5 Rb1 W2 26.3(3) . .
O22 Rb1 W2 23.7(3) . .
O8 Rb1 W2 138.3(3) 1_655 .
O19 Rb1 W2 135.9(3) 1_655 .
O15 Rb1 W2 123.7(3) 1_654 .
O18 Rb2 O22 76.7(5) . 1_556
O18 Rb2 O14 82.1(6) . 1_655
O22 Rb2 O14 146.8(5) 1_556 1_655
O18 Rb2 O2 139.3(6) . 1_655
O22 Rb2 O2 139.2(5) 1_556 1_655
O14 Rb2 O2 71.4(5) 1_655 1_655
O18 Rb2 O1 53.3(5) . .
O22 Rb2 O1 81.2(4) 1_556 .
O14 Rb2 O1 106.0(4) 1_655 .
O2 Rb2 O1 104.9(5) 1_655 .
O18 Rb2 O6 141.4(5) . 1_655
O22 Rb2 O6 64.8(5) 1_556 1_655
O14 Rb2 O6 133.1(4) 1_655 1_655
O2 Rb2 O6 76.5(5) 1_655 1_655
O1 Rb2 O6 114.9(4) . 1_655
O18 Rb2 O11 67.3(5) . 1_655
O22 Rb2 O11 72.0(5) 1_556 1_655
O14 Rb2 O11 76.4(5) 1_655 1_655
O2 Rb2 O11 131.2(5) 1_655 1_655
O1 Rb2 O11 118.9(4) . 1_655
O6 Rb2 O11 101.7(4) 1_655 1_655
O18 Rb2 O13 104.1(5) . .
O22 Rb2 O13 79.9(5) 1_556 .
O14 Rb2 O13 130.5(5) 1_655 .
O2 Rb2 O13 73.4(5) 1_655 .
O1 Rb2 O13 52.3(4) . .
O6 Rb2 O13 67.5(4) 1_655 .
O11 Rb2 O13 151.8(5) 1_655 .
O18 Rb2 O25 76.2(5) . .
O22 Rb2 O25 132.2(4) 1_556 .
O14 Rb2 O25 64.4(5) 1_655 .
O2 Rb2 O25 64.8(5) 1_655 .
O1 Rb2 O25 51.0(4) . .
O6 Rb2 O25 128.3(5) 1_655 .
O11 Rb2 O25 129.3(5) 1_655 .
O13 Rb2 O25 69.5(4) . .
O18 Rb2 O24 108.1(5) . 1_656
O22 Rb2 O24 108.1(4) 1_556 1_656
O14 Rb2 O24 55.2(4) 1_655 1_656
O2 Rb2 O24 81.6(5) 1_655 1_656
O1 Rb2 O24 157.7(4) . 1_656
O6 Rb2 O24 87.3(4) 1_655 1_656
O11 Rb2 O24 49.8(4) 1_655 1_656
O13 Rb2 O24 147.8(4) . 1_656
O25 Rb2 O24 117.5(4) . 1_656
O18 Rb2 O17 152.1(5) . 1_656
O22 Rb2 O17 106.9(4) 1_556 1_656
O14 Rb2 O17 81.1(5) 1_655 1_656
O2 Rb2 O17 52.7(5) 1_655 1_656
O1 Rb2 O17 153.9(4) . 1_656
O6 Rb2 O17 52.2(4) 1_655 1_656
O11 Rb2 O17 87.1(4) 1_655 1_656
O13 Rb2 O17 103.8(4) . 1_656
O25 Rb2 O17 115.4(4) . 1_656
O24 Rb2 O17 44.1(4) 1_656 1_656
O18 Rb2 W1 62.8(4) . .
O22 Rb2 W1 108.8(3) 1_556 .
O14 Rb2 W1 82.9(3) 1_655 .
O2 Rb2 W1 83.4(4) 1_655 .
O1 Rb2 W1 27.6(3) . .
O6 Rb2 W1 126.5(3) 1_655 .
O11 Rb2 W1 127.9(3) 1_655 .
O13 Rb2 W1 59.3(3) . .
O25 Rb2 W1 23.4(3) . .
O24 Rb2 W1 138.1(3) 1_656 .
O17 Rb2 W1 136.1(3) 1_656 .
O38 Rb3 O33 91.9(5) . 2_448
O38 Rb3 O3 71.3(5) . .
O33 Rb3 O3 160.6(5) 2_448 .
O38 Rb3 O32 102.8(5) . 2_448
O33 Rb3 O32 52.0(5) 2_448 2_448
O3 Rb3 O32 121.1(5) . 2_448
O38 Rb3 O21 147.8(6) . 1_454
O33 Rb3 O21 70.0(6) 2_448 1_454
O3 Rb3 O21 129.4(5) . 1_454
O32 Rb3 O21 87.0(5) 2_448 1_454
O38 Rb3 O39 87.4(5) . 1_554
O33 Rb3 O39 62.7(5) 2_448 1_554
O3 Rb3 O39 124.0(5) . 1_554
O32 Rb3 O39 113.8(5) 2_448 1_554
O21 Rb3 O39 60.8(5) 1_454 1_554
O38 Rb3 O9 153.7(5) . 1_455
O33 Rb3 O9 84.6(5) 2_448 1_455
O3 Rb3 O9 106.1(5) . 1_455
O32 Rb3 O9 55.1(4) 2_448 1_455
O21 Rb3 O9 53.8(5) 1_454 1_455
O39 Rb3 O9 113.6(5) 1_554 1_455
O38 Rb3 O27 58.0(5) . 1_554
O33 Rb3 O27 107.9(5) 2_448 1_554
O3 Rb3 O27 71.8(5) . 1_554
O32 Rb3 O27 154.3(4) 2_448 1_554
O21 Rb3 O27 101.4(5) 1_454 1_554
O39 Rb3 O27 53.4(5) 1_554 1_554
O9 Rb3 O27 147.5(4) 1_455 1_554
O38 Rb3 O7 99.8(5) . 1_455
O33 Rb3 O7 100.2(5) 2_448 1_455
O3 Rb3 O7 74.2(5) . 1_455
O32 Rb3 O7 48.4(4) 2_448 1_455
O21 Rb3 O7 109.2(5) 1_454 1_455
O39 Rb3 O7 161.8(5) 1_554 1_455
O9 Rb3 O7 55.5(4) 1_455 1_455
O27 Rb3 O7 144.0(4) 1_554 1_455
O38 Rb3 O37 48.1(5) . .
O33 Rb3 O37 80.2(5) 2_448 .
O3 Rb3 O37 81.3(5) . .
O32 Rb3 O37 58.9(5) 2_448 .
O21 Rb3 O37 144.4(6) 1_454 .
O39 Rb3 O37 121.2(5) 1_554 .
O9 Rb3 O37 105.7(5) 1_455 .
O27 Rb3 O37 105.9(5) 1_554 .
O7 Rb3 O37 56.8(5) 1_455 .
O38 Rb3 O22 132.5(5) . 1_455
O33 Rb3 O22 133.9(5) 2_448 1_455
O3 Rb3 O22 61.3(4) . 1_455
O32 Rb3 O22 98.8(4) 2_448 1_455
O21 Rb3 O22 74.3(5) 1_454 1_455
O39 Rb3 O22 121.1(4) 1_554 1_455
O9 Rb3 O22 50.5(4) 1_455 1_455
O27 Rb3 O22 106.9(4) 1_554 1_455
O7 Rb3 O22 65.4(4) 1_455 1_455
O37 Rb3 O22 117.5(5) . 1_455
O38 Rb3 W4 100.3(4) . 2_448
O33 Rb3 W4 24.1(4) 2_448 2_448
O3 Rb3 W4 147.5(4) . 2_448
O32 Rb3 W4 28.1(3) 2_448 2_448
O21 Rb3 W4 74.1(4) 1_454 2_448
O39 Rb3 W4 85.8(4) 1_554 2_448
O9 Rb3 W4 67.3(3) 1_455 2_448
O27 Rb3 W4 131.4(3) 1_554 2_448
O7 Rb3 W4 76.6(3) 1_455 2_448
O37 Rb3 W4 70.8(4) . 2_448
O22 Rb3 W4 117.5(3) 1_455 2_448
O33 Rb4 O2 122.3(6) 1_554 .
O33 Rb4 O20 72.7(5) 1_554 1_454
O2 Rb4 O20 138.2(5) . 1_454
O33 Rb4 O39 66.4(6) 1_554 2_458
O2 Rb4 O39 140.2(5) . 2_458
O20 Rb4 O39 81.1(5) 1_454 2_458
O33 Rb4 O4 124.7(5) 1_554 1_455
O2 Rb4 O4 109.7(5) . 1_455
O20 Rb4 O4 55.7(4) 1_454 1_455
O39 Rb4 O4 86.0(5) 2_458 1_455
O33 Rb4 O13 148.2(6) 1_554 1_455
O2 Rb4 O13 79.0(5) . 1_455
O20 Rb4 O13 108.3(5) 1_454 1_455
O39 Rb4 O13 82.2(5) 2_458 1_455
O4 Rb4 O13 54.0(4) 1_455 1_455
O33 Rb4 O35 91.1(5) 1_554 2_558
O2 Rb4 O35 76.2(5) . 2_558
O20 Rb4 O35 145.5(5) 1_454 2_558
O39 Rb4 O35 64.4(5) 2_458 2_558
O4 Rb4 O35 119.6(5) 1_455 2_558
O13 Rb4 O35 70.0(5) 1_455 2_558
O33 Rb4 O15 74.5(5) 1_554 1_554
O2 Rb4 O15 73.6(5) . 1_554
O20 Rb4 O15 74.5(5) 1_454 1_554
O39 Rb4 O15 138.5(5) 2_458 1_554
O4 Rb4 O15 106.1(4) 1_455 1_554
O13 Rb4 O15 137.1(5) 1_455 1_554
O35 Rb4 O15 131.4(5) 2_558 1_554
O33 Rb4 O25 134.4(5) 1_554 1_455
O2 Rb4 O25 67.6(5) . 1_455
O20 Rb4 O25 75.3(5) 1_454 1_455
O39 Rb4 O25 138.0(5) 2_458 1_455
O4 Rb4 O25 52.0(5) 1_455 1_455
O13 Rb4 O25 73.2(5) 1_455 1_455
O35 Rb4 O25 132.2(5) 2_558 1_455
O15 Rb4 O25 66.1(5) 1_554 1_455
O33 Rb4 O34 76.5(5) 1_554 2_558
O2 Rb4 O34 51.4(5) . 2_558
O20 Rb4 O34 144.0(4) 1_454 2_558
O39 Rb4 O34 103.3(5) 2_458 2_558
O4 Rb4 O34 158.7(4) 1_455 2_558
O13 Rb4 O34 107.6(4) 1_455 2_558
O35 Rb4 O34 51.6(4) 2_558 2_558
O15 Rb4 O34 79.7(4) 1_554 2_558
O25 Rb4 O34 116.3(4) 1_455 2_558
O33 Rb4 W1 135.2(4) 1_554 1_455
O2 Rb4 W1 87.0(4) . 1_455
O20 Rb4 W1 63.7(3) 1_454 1_455
O39 Rb4 W1 114.0(4) 2_458 1_455
O4 Rb4 W1 28.0(3) 1_455 1_455
O13 Rb4 W1 61.7(3) 1_455 1_455
O35 Rb4 W1 131.0(3) 2_558 1_455
O15 Rb4 W1 84.3(3) 1_554 1_455
O25 Rb4 W1 24.0(3) 1_455 1_455
O34 Rb4 W1 138.1(3) 2_558 1_455
O33 Rb4 W3 81.6(4) 1_554 2_458
O2 Rb4 W3 145.3(4) . 2_458
O20 Rb4 W3 68.9(3) 1_454 2_458
O39 Rb4 W3 22.4(4) 2_458 2_458
O4 Rb4 W3 63.6(3) 1_455 2_458
O13 Rb4 W3 70.0(3) 1_455 2_458
O35 Rb4 W3 78.8(3) 2_558 2_458
O15 Rb4 W3 140.8(3) 1_554 2_458
O25 Rb4 W3 115.6(4) 1_455 2_458
O34 Rb4 W3 124.4(3) 2_558 2_458
W1 Rb4 W3 91.62(7) 1_455 2_458
O37 Rb5 O21 157.8(6) . 1_455
O37 Rb5 O18 87.9(6) . 1_455
O21 Rb5 O18 71.0(6) 1_455 1_455
O37 Rb5 O31 69.4(5) . .
O21 Rb5 O31 130.4(5) 1_455 .
O18 Rb5 O31 156.2(5) 1_455 .
O37 Rb5 O23 116.8(5) . 1_455
O21 Rb5 O23 73.3(5) 1_455 1_455
O18 Rb5 O23 95.5(5) 1_455 1_455
O31 Rb5 O23 100.8(5) . 1_455
O37 Rb5 O11 87.1(5) . .
O21 Rb5 O11 78.9(5) 1_455 .
O18 Rb5 O11 68.1(5) 1_455 .
O31 Rb5 O11 102.8(5) . .
O23 Rb5 O11 151.2(5) 1_455 .
O37 Rb5 O30 80.6(5) . .
O21 Rb5 O30 104.2(5) 1_455 .
O18 Rb5 O30 121.0(5) 1_455 .
O31 Rb5 O30 50.4(4) . .
O23 Rb5 O30 141.1(4) 1_455 .
O11 Rb5 O30 53.8(4) . .
O37 Rb5 O39 131.2(6) . .
O21 Rb5 O39 59.4(5) 1_455 .
O18 Rb5 O39 119.4(5) 1_455 .
O31 Rb5 O39 74.4(5) . .
O23 Rb5 O39 101.1(5) 1_455 .
O11 Rb5 O39 70.1(5) . .
O30 Rb5 O39 51.0(5) . .
O37 Rb5 O12 122.9(5) . 1_455
O21 Rb5 O12 48.2(5) 1_455 1_455
O18 Rb5 O12 52.5(5) 1_455 1_455
O31 Rb5 O12 147.1(4) . 1_455
O23 Rb5 O12 46.4(4) 1_455 1_455
O11 Rb5 O12 108.0(4) . 1_455
O30 Rb5 O12 152.0(4) . 1_455
O39 Rb5 O12 105.3(4) . 1_455
O37 Rb5 W5 102.6(4) . 1_455
O21 Rb5 W5 77.6(4) 1_455 1_455
O18 Rb5 W5 71.5(4) 1_455 1_455
O31 Rb5 W5 119.0(3) . 1_455
O23 Rb5 W5 27.0(3) 1_455 1_455
O11 Rb5 W5 137.9(3) . 1_455
O30 Rb5 W5 167.4(3) . 1_455
O39 Rb5 W5 123.5(4) . 1_455
O12 Rb5 W5 33.4(3) 1_455 1_455
O37 Rb5 W3 106.8(4) . .
O21 Rb5 W3 80.8(4) 1_455 .
O18 Rb5 W3 123.7(4) 1_455 .
O31 Rb5 W3 60.4(3) . .
O23 Rb5 W3 121.9(3) 1_455 .
O11 Rb5 W3 59.1(3) . .
O30 Rb5 W3 26.3(3) . .
O39 Rb5 W3 24.6(3) . .
O12 Rb5 W3 128.6(3) 1_455 .
W5 Rb5 W3 147.07(9) 1_455 .
O37 Rb5 W5 18.3(4) . .
O21 Rb5 W5 153.9(4) 1_455 .
O18 Rb5 W5 96.0(4) 1_455 .
O31 Rb5 W5 60.2(3) . .
O23 Rb5 W5 131.7(3) 1_455 .
O11 Rb5 W5 75.2(4) . .
O30 Rb5 W5 62.4(3) . .
O39 Rb5 W5 113.2(4) . .
O12 Rb5 W5 139.4(3) 1_455 .
W5 Rb5 W5 120.67(8) 1_455 .
W3 Rb5 W5 88.68(6) . .
O10 Rb6 O16 128.5(6) 2_648 2_548
O10 Rb6 O31 83.3(6) 2_648 1_655
O16 Rb6 O31 135.8(6) 2_548 1_655
O10 Rb6 O35 161.3(6) 2_648 .
O16 Rb6 O35 63.3(5) 2_548 .
O31 Rb6 O35 96.3(5) 1_655 .
O10 Rb6 O13 84.1(6) 2_648 2_648
O16 Rb6 O13 118.7(6) 2_548 2_648
O31 Rb6 O13 91.0(5) 1_655 2_648
O35 Rb6 O13 77.2(5) . 2_648
O10 Rb6 O6 86.1(6) 2_648 2_548
O16 Rb6 O6 59.4(5) 2_548 2_548
O31 Rb6 O6 164.7(5) 1_655 2_548
O35 Rb6 O6 90.2(5) . 2_548
O13 Rb6 O6 76.9(5) 2_648 2_548
O10 Rb6 O15 75.3(5) 2_648 2_548
O16 Rb6 O15 62.7(5) 2_548 2_548
O31 Rb6 O15 108.0(5) 1_655 2_548
O35 Rb6 O15 122.1(5) . 2_548
O13 Rb6 O15 149.8(5) 2_648 2_548
O6 Rb6 O15 79.8(5) 2_548 2_548
O10 Rb6 O36 112.6(5) 2_648 2_548
O16 Rb6 O36 59.7(5) 2_548 2_548
O31 Rb6 O36 81.1(5) 1_655 2_548
O35 Rb6 O36 85.6(5) . 2_548
O13 Rb6 O36 160.2(5) 2_648 2_548
O6 Rb6 O36 113.3(5) 2_548 2_548
O15 Rb6 O36 49.5(4) 2_548 2_548
O10 Rb6 O26 50.4(5) 2_648 2_648
O16 Rb6 O26 169.7(5) 2_548 2_648
O31 Rb6 O26 53.5(5) 1_655 2_648
O35 Rb6 O26 115.0(5) . 2_648
O13 Rb6 O26 52.3(5) 2_648 2_648
O6 Rb6 O26 111.2(5) 2_548 2_648
O15 Rb6 O26 121.9(5) 2_548 2_648
O36 Rb6 O26 130.5(5) 2_548 2_648
O10 Rb6 U6 103.6(4) 2_648 2_548
O16 Rb6 U6 35.4(4) 2_548 2_548
O31 Rb6 U6 118.2(4) 1_655 2_548
O35 Rb6 U6 93.1(4) . 2_548
O13 Rb6 U6 150.3(4) 2_648 2_548
O6 Rb6 U6 75.1(3) 2_548 2_548
O15 Rb6 U6 29.1(3) 2_548 2_548
O36 Rb6 U6 39.0(3) 2_548 2_548
O26 Rb6 U6 150.7(3) 2_648 2_548
O10 Rb6 U7 163.9(5) 2_648 .
O16 Rb6 U7 37.4(4) 2_548 .
O31 Rb6 U7 112.6(4) 1_655 .
O35 Rb6 U7 26.3(3) . .
O13 Rb6 U7 97.7(4) 2_648 .
O6 Rb6 U7 78.7(4) 2_548 .
O15 Rb6 U7 96.4(3) 2_548 .
O36 Rb6 U7 69.3(3) 2_548 .
O26 Rb6 U7 141.3(3) 2_648 .
U6 Rb6 U7 67.30(7) 2_548 .
O10 Rb6 U3 107.7(5) 2_648 2_548
O16 Rb6 U3 33.6(4) 2_548 2_548
O31 Rb6 U3 168.4(4) 1_655 2_548
O35 Rb6 U3 74.4(4) . 2_548
O13 Rb6 U3 93.7(4) 2_648 2_548
O6 Rb6 U3 26.0(3) 2_548 2_548
O15 Rb6 U3 72.5(3) 2_548 2_548
O36 Rb6 U3 91.1(3) 2_548 2_548
O26 Rb6 U3 136.6(3) 2_648 2_548
U6 Rb6 U3 56.63(6) 2_548 2_548
U7 Rb6 U3 56.27(6) . 2_548
W1 O1 U4 107.2(7) . .
W1 O1 U5 104.4(6) . .
U4 O1 U5 141.2(8) . .
W1 O1 Rb2 99.5(6) . .
U4 O1 Rb2 95.7(5) . .
U5 O1 Rb2 100.7(5) . .
U5 O2 Rb4 130.1(10) . .
U5 O2 Rb2 123.5(9) . 1_455
Rb4 O2 Rb2 102.6(6) . 1_455
U1 O3 Rb3 133.7(8) . .
U1 O3 Rb1 117.3(8) . 1_455
Rb3 O3 Rb1 102.6(6) . 1_455
W1 O4 U5 104.7(7) . .
W1 O4 U6 103.7(6) . 1_554
U5 O4 U6 139.6(7) . 1_554
W1 O4 Rb4 103.8(6) . 1_655
U5 O4 Rb4 102.0(5) . 1_655
U6 O4 Rb4 98.5(5) 1_554 1_655
W2 O5 U1 107.3(7) . .
W2 O5 U3 105.9(7) . 1_554
U1 O5 U3 137.9(8) . 1_554
W2 O5 Rb1 101.3(7) . .
U1 O5 Rb1 98.7(5) . .
U3 O5 Rb1 99.5(5) 1_554 .
U3 O6 Rb6 106.7(8) . 2_558
U3 O6 Rb1 118.0(7) . 1_456
Rb6 O6 Rb1 87.7(5) 2_558 1_456
U3 O6 Rb2 118.7(8) . 1_455
Rb6 O6 Rb2 107.9(5) 2_558 1_455
Rb1 O6 Rb2 112.4(6) 1_456 1_455
U1 O7 Rb1 129.6(8) . .
U1 O7 Rb3 101.0(7) . 1_655
Rb1 O7 Rb3 96.8(5) . 1_655
W1 O8 U1 145.0(9) . .
W1 O8 U4 103.9(7) . .
U1 O8 U4 103.7(6) . .
W1 O8 Rb1 100.3(6) . 1_455
U1 O8 Rb1 95.6(5) . 1_455
U4 O8 Rb1 99.9(6) . 1_455
W2 O9 U2 108.3(7) . 1_554
W2 O9 U1 104.6(7) . .
U2 O9 U1 141.5(8) 1_554 .
W2 O9 Rb3 104.9(7) . 1_655
U2 O9 Rb3 96.8(5) 1_554 1_655
U1 O9 Rb3 93.6(5) . 1_655
U3 O10 Rb6 134.0(9) . 2_658
U3 O10 Rb1 124.0(9) . 1_556
Rb6 O10 Rb1 96.1(6) 2_658 1_556
U2 O11 Rb5 113.0(8) . .
U2 O11 Rb2 122.2(8) . 1_455
Rb5 O11 Rb2 103.8(5) . 1_455
W5 O12 U2 144.3(8) . .
W5 O12 U4 104.3(7) . .
U2 O12 U4 111.3(7) . .
W5 O12 Rb5 84.3(5) . 1_655
U2 O12 Rb5 96.2(5) . 1_655
U4 O12 Rb5 93.2(5) . 1_655
U5 O13 Rb6 121.6(8) . 2_658
U5 O13 Rb4 113.7(7) . 1_655
Rb6 O13 Rb4 105.2(5) 2_658 1_655
U5 O13 Rb2 112.3(7) . .
Rb6 O13 Rb2 107.7(5) 2_658 .
Rb4 O13 Rb2 92.2(5) 1_655 .
U4 O14 Rb2 116.3(8) . 1_455
U4 O14 Rb1 123.2(9) . 1_455
Rb2 O14 Rb1 115.4(6) 1_455 1_455
U6 O15 Rb6 96.6(6) . 2_558
U6 O15 Rb4 119.0(7) . 1_556
Rb6 O15 Rb4 127.9(6) 2_558 1_556
U6 O15 Rb1 120.5(7) . 1_456
Rb6 O15 Rb1 81.3(4) 2_558 1_456
Rb4 O15 Rb1 107.1(5) 1_556 1_456
U6 O16 U3 108.9(7) . .
U6 O16 U7 133.9(8) . 2_558
U3 O16 U7 104.9(7) . 2_558
U6 O16 Rb6 100.7(7) . 2_558
U3 O16 Rb6 106.6(7) . 2_558
U7 O16 Rb6 98.6(6) 2_558 2_558
W2 O17 U3 105.4(7) . 1_554
W2 O17 U5 148.2(9) . 1_554
U3 O17 U5 102.0(6) 1_554 1_554
W2 O17 Rb2 98.8(6) . 1_454
U3 O17 Rb2 99.0(6) 1_554 1_454
U5 O17 Rb2 92.4(5) 1_554 1_454
U4 O18 Rb2 122.4(9) . .
U4 O18 Rb5 117.5(9) . 1_655
Rb2 O18 Rb5 118.7(7) . 1_655
W1 O19 U3 137.9(10) . 1_554
W1 O19 U6 107.9(8) . 1_554
U3 O19 U6 102.0(7) 1_554 1_554
W1 O19 Rb1 100.2(7) . 1_455
U3 O19 Rb1 97.2(6) 1_554 1_455
U6 O19 Rb1 109.1(7) 1_554 1_455
U6 O20 Rb4 121.3(8) . 1_656
U2 O21 Rb5 131.3(10) . 1_655
U2 O21 Rb3 117.4(9) . 1_656
Rb5 O21 Rb3 108.1(7) 1_655 1_656
W2 O22 Rb2 122.3(8) . 1_554
W2 O22 Rb1 104.5(7) . .
Rb2 O22 Rb1 117.5(5) 1_554 .
W2 O22 Rb3 98.2(7) . 1_655
Rb2 O22 Rb3 118.9(5) 1_554 1_655
Rb1 O22 Rb3 89.2(4) . 1_655
W5 O23 U7 144.6(11) . .
W5 O23 Rb5 98.8(7) . 1_655
U7 O23 Rb5 113.0(6) . 1_655
W2 O24 U4 143.9(8) . 1_554
W2 O24 U2 106.8(6) . 1_554
U4 O24 U2 104.4(6) 1_554 1_554
W2 O24 Rb2 99.1(6) . 1_454
U4 O24 Rb2 92.2(4) 1_554 1_454
U2 O24 Rb2 100.7(5) 1_554 1_454
W1 O25 Rb1 129.6(9) . .
W1 O25 Rb4 100.6(8) . 1_655
Rb1 O25 Rb4 117.6(6) . 1_655
W1 O25 Rb2 100.8(8) . .
Rb1 O25 Rb2 110.6(6) . .
Rb4 O25 Rb2 89.4(4) 1_655 .
U3 O26 U5 120.3(8) . .
U3 O26 U7 113.6(8) . 2_558
U5 O26 U7 125.6(8) . 2_558
U3 O26 Rb6 91.4(6) . 2_658
U5 O26 Rb6 95.9(6) . 2_658
U7 O26 Rb6 89.7(5) 2_558 2_658
W3 O27 W4 103.5(7) . 2_549
W3 O27 U2 104.1(6) . .
W4 O27 U2 133.6(8) 2_549 .
W3 O27 Rb3 95.4(6) . 1_556
W4 O27 Rb3 104.5(6) 2_549 1_556
U2 O27 Rb3 109.2(5) . 1_556
W5 O28 U4 112.4(7) . .
W5 O28 U1 136.2(7) . .
U4 O28 U1 110.8(6) . .
W3 O29 W4 103.7(8) . 2_549
W3 O29 U6 149.4(10) . 2_549
W4 O29 U6 106.1(8) 2_549 2_549
W3 O30 U7 108.9(8) . .
W3 O30 U2 107.1(7) . .
U7 O30 U2 136.6(8) . .
W3 O30 Rb5 101.1(7) . .
U7 O30 Rb5 101.6(5) . .
U2 O30 Rb5 94.6(5) . .
U7 O31 Rb6 128.9(8) . 1_455
U7 O31 Rb5 124.5(8) . .
Rb6 O31 Rb5 96.8(6) 1_455 .
W4 O32 U1 145.1(10) . 2_558
W4 O32 Rb3 98.7(7) . 2_458
U1 O32 Rb3 98.8(6) 2_558 2_458
W4 O33 Rb4 133.6(11) . 1_556
W4 O33 Rb3 107.1(9) . 2_458
Rb4 O33 Rb3 119.3(7) 1_556 2_458
W3 O34 U5 152.1(9) . 2_548
W3 O34 U7 101.2(6) . .
U5 O34 U7 104.1(6) 2_548 .
W3 O34 Rb4 101.9(6) . 2_548
U5 O34 Rb4 88.4(4) 2_548 2_548
U7 O34 Rb4 92.9(5) . 2_548
U7 O35 Rb6 106.4(7) . .
U7 O35 Rb4 131.4(9) . 2_548
Rb6 O35 Rb4 107.3(6) . 2_548
W4 O36 U6 108.2(7) . .
W4 O36 Rb6 157.8(9) . 2_558
U6 O36 Rb6 79.5(5) . 2_558
W5 O37 Rb5 129.9(10) . .
W5 O37 Rb3 89.9(8) . .
Rb5 O37 Rb3 138.4(7) . .
W5 O38 W4 127.3(9) . 2_548
W5 O38 Rb3 112.3(8) . .
W4 O38 Rb3 113.8(6) 2_548 .
W3 O39 Rb4 115.2(9) . 2_448
W3 O39 Rb3 104.0(8) . 1_556
Rb4 O39 Rb3 107.9(6) 2_448 1_556
W3 O39 Rb5 100.4(8) . .
Rb4 O39 Rb5 128.3(6) 2_448 .
Rb3 O39 Rb5 97.6(5) 1_556 .

loop_
_geom_bond_atom_site_label_1
_geom_bond_atom_site_label_2
_geom_bond_distance
_geom_bond_site_symmetry_2
U1 O7 1.761(18) .
U1 O3 1.827(19) .
U1 O32 2.278(18) 2_548
U1 O28 2.353(14) .
U1 O5 2.390(17) .
U1 O9 2.398(16) .
U1 O8 2.400(17) .
U1 W2 3.4194(13) .
U1 U4 3.8120(13) .
U1 Rb3 4.117(3) 1_655
U1 Rb1 4.267(3) 1_455
U1 Rb1 4.344(3) .
U2 O21 1.72(2) .
U2 O11 1.721(19) .
U2 O12 2.244(16) .
U2 O9 2.346(15) 1_556
U2 O24 2.410(15) 1_556
U2 O27 2.435(16) .
U2 O30 2.434(17) .
U2 W3 3.4556(13) .
U2 W2 3.4593(13) 1_556
U2 U4 3.7154(12) .
U2 Rb3 4.185(3) 1_656
U2 Rb5 4.251(3) .
U3 O10 1.79(2) .
U3 O6 1.838(19) .
U3 O26 2.157(18) .
U3 O16 2.318(18) .
U3 O19 2.356(18) 1_556
U3 O5 2.434(17) 1_556
U3 O17 2.432(17) 1_556
U3 W2 3.4266(13) 1_556
U3 U7 3.6947(12) 2_558
U3 U6 3.7098(13) .
U3 U5 3.7860(12) .
U3 Rb6 4.012(4) 2_558
U4 O18 1.79(2) .
U4 O14 1.815(19) .
U4 O12 2.255(17) .
U4 O28 2.277(14) .
U4 O24 2.290(15) 1_556
U4 O1 2.321(15) .
U4 O8 2.447(17) .
U4 W1 3.4326(13) .
U4 W5 3.4870(13) .
U4 Rb2 4.224(4) 1_455
U5 O2 1.70(2) .
U5 O13 1.791(19) .
U5 O26 2.208(18) .
U5 O4 2.368(16) .
U5 O1 2.391(15) .
U5 O34 2.394(16) 2_558
U5 O17 2.438(16) 1_556
U5 W1 3.4279(13) .
U5 U7 3.9731(12) 2_558
U5 Rb6 4.241(5) 2_658
U5 Rb4 4.272(3) 1_655
U6 O20 1.801(18) .
U6 O15 1.862(18) .
U6 O16 2.242(17) .
U6 O29 2.270(19) 2_559
U6 O19 2.419(19) 1_556
U6 O36 2.430(17) .
U6 O4 2.470(15) 1_556
U6 W4 3.4696(14) .
U6 W1 3.4905(13) 1_556
U6 Rb6 3.800(4) 2_558
U6 Rb4 4.236(3) 1_656
U7 O35 1.764(18) .
U7 O31 1.779(18) .
U7 O26 2.259(18) 2_548
U7 O23 2.271(17) .
U7 O16 2.342(18) 2_548
U7 O30 2.418(17) .
U7 O34 2.641(16) .
U7 W3 3.4801(13) .
U7 U3 3.6947(12) 2_548
U7 Rb6 3.815(4) .
U7 U5 3.9731(12) 2_548
U7 Rb6 4.075(4) 1_455
W1 O25 1.67(2) .
W1 O19 1.880(18) .
W1 O8 1.889(17) .
W1 O1 1.932(15) .
W1 O4 1.951(16) .
W1 U6 3.4905(13) 1_554
W1 Rb4 4.033(3) 1_655
W1 Rb1 4.090(3) 1_455
W1 Rb2 4.117(3) .
W1 Rb1 4.232(3) .
W2 O22 1.691(18) .
W2 O5 1.836(16) .
W2 O17 1.852(16) .
W2 O24 1.880(14) .
W2 O9 1.909(16) .
W2 U3 3.4266(13) 1_554
W2 U2 3.4594(13) 1_554
W2 Rb1 4.067(3) .
W2 Rb3 4.127(3) 1_655
W2 Rb2 4.170(4) 1_554
W2 Rb2 4.195(3) 1_454
W3 O39 1.72(2) .
W3 O34 1.810(16) .
W3 O30 1.840(17) .
W3 O27 1.930(16) .
W3 O29 1.995(18) .
W3 W4 3.1955(13) 2_549
W3 Rb3 3.977(3) 1_556
W3 Rb5 4.070(3) .
W3 Rb4 4.096(4) 2_448
W4 O33 1.64(2) .
W4 O32 1.826(18) .
W4 O36 1.831(17) .
W4 O29 2.068(19) 2_559
W4 O27 2.135(15) 2_559
W4 O38 2.353(19) 2_558
W4 W3 3.1955(13) 2_559
W4 Rb3 3.830(4) 2_458
W4 Rb4 4.136(3) 1_556
W5 O37 1.71(2) .
W5 O23 1.798(17) .
W5 O38 1.811(17) .
W5 O28 1.912(15) .
W5 O12 2.162(16) .
W5 Rb3 3.903(3) .
W5 Rb5 3.909(3) 1_655
W5 Rb5 4.193(3) .
Rb1 O25 2.97(2) .
Rb1 O7 3.005(18) .
Rb1 O3 3.108(19) 1_655
Rb1 O6 3.119(19) 1_654
Rb1 O10 3.14(2) 1_554
Rb1 O14 3.174(18) 1_655
Rb1 O5 3.286(18) .
Rb1 O22 3.299(17) .
Rb1 O8 3.304(18) 1_655
Rb1 O19 3.31(2) 1_655
Rb1 O15 3.473(17) 1_654
Rb2 O18 3.01(2) .
Rb2 O22 3.014(18) 1_556
Rb2 O14 3.09(2) 1_655
Rb2 O2 3.17(2) 1_655
Rb2 O1 3.332(16) .
Rb2 O6 3.379(18) 1_655
Rb2 O11 3.416(18) 1_655
Rb2 O13 3.446(19) .
Rb2 O25 3.464(19) .
Rb2 O24 3.463(16) 1_656
Rb2 O17 3.491(17) 1_656
Rb3 O38 2.837(18) .
Rb3 O33 3.01(2) 2_448
Rb3 O3 3.040(19) .
Rb3 O32 3.10(2) 2_448
Rb3 O21 3.11(2) 1_454
Rb3 O39 3.191(19) 1_554
Rb3 O9 3.201(17) 1_455
Rb3 O27 3.299(17) 1_554
Rb3 O7 3.400(18) 1_455
Rb3 O37 3.51(2) .
Rb3 O22 3.530(17) 1_455
Rb3 W4 3.830(4) 2_448
Rb4 O33 2.83(2) 1_554
Rb4 O2 3.00(2) .
Rb4 O20 3.011(17) 1_454
Rb4 O39 3.05(2) 2_458
Rb4 O4 3.096(17) 1_455
Rb4 O13 3.226(19) 1_455
Rb4 O35 3.234(18) 2_558
Rb4 O15 3.279(18) 1_554
Rb4 O25 3.38(2) 1_455
Rb4 O34 3.628(17) 2_558
Rb4 W1 4.033(3) 1_455
Rb4 W3 4.096(3) 2_458
Rb5 O37 2.88(2) .
Rb5 O21 3.01(2) 1_455
Rb5 O18 3.11(2) 1_455
Rb5 O31 3.205(18) .
Rb5 O23 3.208(19) 1_455
Rb5 O11 3.273(18) .
Rb5 O30 3.294(17) .
Rb5 O39 3.388(19) .
Rb5 O12 3.480(17) 1_455
Rb5 W5 3.909(3) 1_455
Rb6 O10 2.61(2) 2_648
Rb6 O16 2.680(19) 2_548
Rb6 O31 2.716(19) 1_655
Rb6 O35 2.920(19) .
Rb6 O13 3.018(18) 2_648
Rb6 O6 3.078(19) 2_548
Rb6 O15 3.104(17) 2_548
Rb6 O36 3.397(17) 2_548
Rb6 O26 3.403(19) 2_648
Rb6 U6 3.800(4) 2_548
Rb6 U3 4.012(4) 2_548
O2 Rb2 3.17(2) 1_455
O3 Rb1 3.108(19) 1_455
O4 U6 2.470(15) 1_554
O4 Rb4 3.096(17) 1_655
O5 U3 2.434(17) 1_554
O6 Rb6 3.078(19) 2_558
O6 Rb1 3.119(19) 1_456
O6 Rb2 3.379(18) 1_455
O7 Rb3 3.400(18) 1_655
O8 Rb1 3.304(17) 1_455
O9 U2 2.346(15) 1_554
O9 Rb3 3.201(17) 1_655
O10 Rb6 2.61(2) 2_658
O10 Rb1 3.14(2) 1_556
O11 Rb2 3.416(18) 1_455
O12 Rb5 3.480(17) 1_655
O13 Rb6 3.018(18) 2_658
O13 Rb4 3.226(19) 1_655
O14 Rb2 3.09(2) 1_455
O14 Rb1 3.174(18) 1_455
O15 Rb6 3.104(17) 2_558
O15 Rb4 3.279(18) 1_556
O15 Rb1 3.473(17) 1_456
O16 U7 2.342(18) 2_558
O16 Rb6 2.680(19) 2_558
O17 U3 2.432(17) 1_554
O17 U5 2.438(16) 1_554
O17 Rb2 3.491(17) 1_454
O18 Rb5 3.11(2) 1_655
O19 U3 2.356(18) 1_554
O19 U6 2.419(19) 1_554
O19 Rb1 3.314(19) 1_455
O20 Rb4 3.011(17) 1_656
O21 Rb5 3.01(2) 1_655
O21 Rb3 3.11(2) 1_656
O22 Rb2 3.014(18) 1_554
O22 Rb3 3.530(17) 1_655
O23 Rb5 3.208(19) 1_655
O24 U4 2.290(15) 1_554
O24 U2 2.410(15) 1_554
O24 Rb2 3.463(16) 1_454
O25 Rb4 3.38(2) 1_655
O26 U7 2.259(18) 2_558
O26 Rb6 3.403(19) 2_658
O27 W4 2.135(15) 2_549
O27 Rb3 3.299(17) 1_556
O29 W4 2.068(19) 2_549
O29 U6 2.270(18) 2_549
O31 Rb6 2.716(19) 1_455
O32 U1 2.278(18) 2_558
O32 Rb3 3.10(2) 2_458
O33 Rb4 2.83(2) 1_556
O33 Rb3 3.01(2) 2_458
O34 U5 2.394(16) 2_548
O34 Rb4 3.628(16) 2_548
O35 Rb4 3.234(18) 2_548
O36 Rb6 3.397(17) 2_558
O38 W4 2.353(18) 2_548
O39 Rb4 3.05(2) 2_448
O39 Rb3 3.191(19) 1_556
